data_2217453
loop_
_publ_author_name
'Ravindran Durai Nayagam, B.'
'Samuel Robinson Jebas'
'Selvarathi Grace'
'Dieter Schollmeyer'

_publ_section_title
;
 2,2'-[2,3,5,6-Tetramethyl-<i>p</i>-phenylenebis(methylenethio)]bis(pyridine
 <i>N</i>-oxide)
;
_journal_coeditor_code CI2548
_journal_issue 2
_journal_name_full 'Acta Crystallographica Section E'
_journal_page_first o409
_journal_page_last o409
_journal_paper_doi 10.1107/S1600536807068766
_journal_volume 64
_journal_year 2008
_chemical_formula_iupac 'C22 H24 N2 O2 S2'
_chemical_formula_moiety 'C22 H24 N2 O2 S2'
_chemical_formula_sum 'C22 H24 N2 O2 S2'
_chemical_formula_weight 412.55
_chemical_name_systematic
;
2,2'-[2,3,5,6-Tetramethyl-p-phenylenebis(methylenethio)]bis(pyridine N-oxide)
;
_space_group_IT_number 14
_symmetry_cell_setting monoclinic
_symmetry_space_group_name_Hall '-P 2ybc'
_symmetry_space_group_name_H-M 'P 1 21/c 1'
_audit_creation_method 'WinGX routine CIF_UPDATE'
_cell_angle_alpha 90
_cell_angle_beta 112.611(9)
_cell_angle_gamma 90
_cell_formula_units_Z 2
_cell_length_a 11.8431(13)
_cell_length_b 9.0108(9)
_cell_length_c 9.7551(10)
_cell_measurement_reflns_used 25
_cell_measurement_temperature 193(2)
_cell_measurement_theta_max 29.3
_cell_measurement_theta_min 15
_cell_volume 961.01(18)
_computing_cell_refinement 'CAD-4 EXPRESS (Enraf--Nonius, 1994)'
_computing_data_collection 'CAD-4 EXPRESS (Enraf--Nonius, 1994)'
_computing_data_reduction 'XCAD4 (Harms & Wocadlo, 1995)'
_computing_molecular_graphics 'ORTEP-3 for Windows (Farrugia, 1997)'
_computing_publication_material 'SHELXL97 (Sheldrick, 2008)'
_computing_structure_refinement 'SHELXL97 (Sheldrick, 2008)'
_computing_structure_solution 'SHELXS97 (Sheldrick, 2008)'
_diffrn_measured_fraction_theta_full 0.998
_diffrn_measured_fraction_theta_max 0.998
_diffrn_measurement_device \k-geometry
_diffrn_measurement_device_type 'Enraf--Nonius CAD-4'
_diffrn_measurement_method \w/2\q
_diffrn_radiation_type CuK\a
_diffrn_radiation_wavelength 1.54178
_diffrn_reflns_av_R_equivalents 0.0773
_diffrn_reflns_limit_h_max 13
_diffrn_reflns_limit_h_min -14
_diffrn_reflns_limit_k_max 10
_diffrn_reflns_limit_k_min 0
_diffrn_reflns_limit_l_max 11
_diffrn_reflns_limit_l_min 0
_diffrn_reflns_number 1929
_diffrn_reflns_theta_full 70
_diffrn_reflns_theta_max 70
_diffrn_reflns_theta_min 4.04
_diffrn_standards_decay_% 3
_diffrn_standards_interval_time 60
_diffrn_standards_number 3
_exptl_absorpt_coefficient_mu 2.682
_exptl_absorpt_correction_T_max 0.87
_exptl_absorpt_correction_T_min 0.80
_exptl_absorpt_correction_type psi-scan
_exptl_absorpt_process_details '(North <i>et al.</i>,  1968)'
_exptl_crystal_colour colourless
_exptl_crystal_density_diffrn 1.426
_exptl_crystal_density_method 'not measured'
_exptl_crystal_description Block
_exptl_crystal_F_000 436
_exptl_crystal_size_max 0.10
_exptl_crystal_size_mid 0.10
_exptl_crystal_size_min 0.05
_refine_diff_density_max 0.418
_refine_diff_density_min -0.407
_refine_ls_extinction_method none
_refine_ls_goodness_of_fit_ref 0.991
_refine_ls_hydrogen_treatment constr
_refine_ls_matrix_type full
_refine_ls_number_parameters 129
_refine_ls_number_reflns 1813
_refine_ls_number_restraints 0
_refine_ls_restrained_S_all 0.991
_refine_ls_R_factor_gt 0.0566
_refine_ls_shift/su_max 0
_refine_ls_structure_factor_coef Fsqd
_refine_ls_weighting_details 'calc w=1/[\s^2^(Fo^2^)+(0.1008P)^2^] where P=(Fo^2^+2Fc^2^)/3'
_refine_ls_weighting_scheme calc
_refine_ls_wR_factor_gt 0.1443
_refine_ls_wR_factor_ref 0.1696
_reflns_number_gt 1200
_reflns_number_total 1813
_reflns_threshold_expression I>2\s(I)
_cod_data_source_file ci2548.cif
_cod_data_source_block I
_cod_depositor_comments
;
The following automatic conversions were performed:
'_symmetry_cell_setting' value 'Monoclinic' changed to 'monoclinic'
according to '/home/saulius/struct/CIF-dictionaries/cif_core.dic'
dictionary named 'cif_core.dic' version 2.4.1 from 2010-06-29.

Automatic conversion script
Id: cif_fix_enum 1527 2010-12-29 10:47:43Z saulius 

The following automatic conversions were performed:

'_symmetry_cell_setting' value 'Monoclinic' changed to 'monoclinic'
according to /home/saulius/struct/CIF-dictionaries/cif_core.dic
dictionary named 'cif_core.dic' version 2.4.1 from 2010-06-29.

Automatic conversion script
Id: cif_fix_values 1715 2011-07-08 13:25:40Z adriana 
;
_cod_original_cell_volume 961.01(17)
_cod_original_sg_symbol_H-M 'P 21/c'
_cod_database_code 2217453
_cod_database_fobs_code 2217453

loop_
_symmetry_equiv_pos_as_xyz
'x, y, z'
'-x, y+1/2, -z+1/2'
'-x, -y, -z'
'x, -y-1/2, z-1/2'

loop_
_atom_site_type_symbol
_atom_site_label
_atom_site_fract_x
_atom_site_fract_y
_atom_site_fract_z
_atom_site_U_iso_or_equiv
_atom_site_adp_type
_atom_site_calc_flag
_atom_site_refinement_flags
_atom_site_occupancy
C C1 0.4444(3) 0.6186(4) 0.4063(4) 0.0220(8) Uani d . 1
C C2 0.5351(3) 0.6459(4) 0.5463(4) 0.0234(8) Uani d . 1
C C3 0.4077(3) 0.4715(4) 0.3606(4) 0.0243(8) Uani d . 1
C C4 0.5706(4) 0.8042(4) 0.5965(4) 0.0305(9) Uani d . 1
H H4A 0.5049 0.8714 0.5374 0.046 Uiso calc R 1
H H4B 0.646 0.8299 0.583 0.046 Uiso calc R 1
H H4C 0.5838 0.8136 0.7017 0.046 Uiso calc R 1
C C5 0.3044(4) 0.4452(4) 0.2124(4) 0.0347(10) Uani d . 1
H H5A 0.2428 0.5233 0.1942 0.052 Uiso calc R 1
H H5B 0.267 0.3484 0.2132 0.052 Uiso calc R 1
H H5C 0.3365 0.447 0.1336 0.052 Uiso calc R 1
C C6 0.3835(3) 0.7458(4) 0.3017(4) 0.0258(8) Uani d . 1
H H6A 0.3528 0.7114 0.1973 0.031 Uiso calc R 1
H H6B 0.4429 0.827 0.3138 0.031 Uiso calc R 1
S S7 0.25697(9) 0.81142(11) 0.34802(10) 0.0290(3) Uani d . 1
C C8 0.1962(3) 0.9526(4) 0.2167(4) 0.0254(8) Uani d . 1
N N9 0.1042(3) 1.0262(4) 0.2392(4) 0.0293(7) Uani d . 1
C C10 0.0488(4) 1.1435(4) 0.1524(5) 0.0340(10) Uani d . 1
H H10 -0.0123 1.1969 0.1725 0.041 Uiso calc R 1
C C11 0.0792(4) 1.1863(4) 0.0363(5) 0.0347(9) Uani d . 1
H H11 0.0394 1.2683 -0.0242 0.042 Uiso calc R 1
C C12 0.1688(4) 1.1083(5) 0.0083(5) 0.0358(10) Uani d . 1
H H12 0.1889 1.1346 -0.0739 0.043 Uiso calc R 1
C C13 0.2287(4) 0.9925(4) 0.0998(4) 0.0287(9) Uani d . 1
H H13 0.2918 0.9405 0.0826 0.034 Uiso calc R 1
O O14 0.0730(3) 0.9825(4) 0.3471(3) 0.0443(8) Uani d . 1

loop_
_atom_site_aniso_label
_atom_site_aniso_U_11
_atom_site_aniso_U_22
_atom_site_aniso_U_33
_atom_site_aniso_U_12
_atom_site_aniso_U_13
_atom_site_aniso_U_23
C1 0.032(2) 0.0160(17) 0.0218(18) 0.0012(15) 0.0144(16) 0.0009(14)
C2 0.0280(19) 0.0172(17) 0.0262(19) -0.0026(14) 0.0117(15) -0.0053(15)
C3 0.0294(19) 0.0227(19) 0.0217(17) -0.0043(15) 0.0106(15) -0.0028(15)
C4 0.038(2) 0.0189(19) 0.033(2) -0.0065(17) 0.0124(18) -0.0023(17)
C5 0.044(2) 0.025(2) 0.031(2) -0.0021(19) 0.0101(19) -0.0028(18)
C6 0.0303(19) 0.0221(17) 0.026(2) 0.0011(16) 0.0116(16) -0.0001(16)
S7 0.0373(5) 0.0247(5) 0.0282(5) 0.0039(4) 0.0160(4) 0.0041(4)
C8 0.028(2) 0.0183(18) 0.0265(19) -0.0018(15) 0.0065(16) -0.0063(15)
N9 0.0308(17) 0.0260(17) 0.0300(17) 0.0000(14) 0.0102(14) -0.0034(14)
C10 0.030(2) 0.025(2) 0.038(2) 0.0035(16) 0.0031(18) -0.0069(18)
C11 0.035(2) 0.0224(19) 0.037(2) -0.0048(18) 0.0027(17) -0.0011(19)
C12 0.039(2) 0.031(2) 0.034(2) -0.0059(18) 0.0102(18) 0.0004(18)
C13 0.035(2) 0.0233(19) 0.0249(19) -0.0011(16) 0.0086(17) 0.0008(16)
O14 0.055(2) 0.0477(19) 0.0421(18) 0.0125(16) 0.0316(16) 0.0064(15)

loop_
_atom_type_symbol
_atom_type_description
_atom_type_scat_dispersion_real
_atom_type_scat_dispersion_imag
_atom_type_scat_source
C C 0.0181 0.0091 'International Tables Vol C Tables 4.2.6.8 and 6.1.1.4'
H H 0 0 'International Tables Vol C Tables 4.2.6.8 and 6.1.1.4'
N N 0.0311 0.018 'International Tables Vol C Tables 4.2.6.8 and 6.1.1.4'
O O 0.0492 0.0322 'International Tables Vol C Tables 4.2.6.8 and 6.1.1.4'
S S 0.3331 0.5567 'International Tables Vol C Tables 4.2.6.8 and 6.1.1.4'

loop_
_geom_angle_atom_site_label_1
_geom_angle_atom_site_label_2
_geom_angle_atom_site_label_3
_geom_angle_site_symmetry_1
_geom_angle
C2 C1 C3 . 120.1(3)
C2 C1 C6 . 120.8(3)
C3 C1 C6 . 119.2(3)
C3 C2 C1 3_666 120.2(3)
C3 C2 C4 3_666 120.1(3)
C1 C2 C4 . 119.7(3)
C2 C3 C1 3_666 119.7(3)
C2 C3 C5 3_666 121.2(3)
C1 C3 C5 . 119.1(3)
C1 C6 S7 . 107.5(2)
C8 S7 C6 . 101.51(18)
N9 C8 C13 . 119.9(4)
N9 C8 S7 . 111.4(3)
C13 C8 S7 . 128.7(3)
O14 N9 C10 . 121.4(4)
O14 N9 C8 . 118.4(3)
C10 N9 C8 . 120.2(4)
N9 C10 C11 . 121.2(4)
C10 C11 C12 . 119.1(4)
C13 C12 C11 . 119.9(4)
C12 C13 C8 . 119.6(4)
C2 C4 H4A . 109
C2 C4 H4B . 109
C2 C4 H4C . 109
H4A C4 H4B . 109
H4A C4 H4C . 109
H4B C4 H4C . 109
C3 C5 H5A . 109
C3 C5 H5B . 110
C3 C5 H5C . 109
H5A C5 H5B . 109
H5A C5 H5C . 109
H5B C5 H5C . 110
S7 C6 H6A . 110
S7 C6 H6B . 110
C1 C6 H6A . 110
C1 C6 H6B . 110
H6A C6 H6B . 108
N9 C10 H10 . 119
C11 C10 H10 . 119
C10 C11 H11 . 120
C12 C11 H11 . 120
C11 C12 H12 . 120
C13 C12 H12 . 120
C8 C13 H13 . 120
C12 C13 H13 . 120

loop_
_geom_bond_atom_site_label_1
_geom_bond_atom_site_label_2
_geom_bond_site_symmetry_2
_geom_bond_distance
C1 C2 . 1.398(5)
C1 C3 . 1.412(5)
C1 C6 . 1.520(5)
C2 C3 3_666 1.389(5)
C2 C4 . 1.514(5)
C3 C2 3_666 1.389(5)
C3 C5 . 1.511(5)
C6 S7 . 1.822(4)
S7 C8 . 1.752(4)
C8 N9 . 1.364(5)
C8 C13 . 1.384(5)
N9 O14 . 1.303(4)
N9 C10 . 1.355(5)
C10 C11 . 1.369(6)
C11 C12 . 1.384(6)
C12 C13 . 1.379(6)
C4 H4A . 0.98
C4 H4B . 0.98
C4 H4C . 0.98
C5 H5A . 0.98
C5 H5B . 0.98
C5 H5C . 0.98
C6 H6A . 0.99
C6 H6B . 0.99
C10 H10 . 0.95
C11 H11 . 0.95
C12 H12 . 0.95
C13 H13 . 0.95

loop_
_geom_torsion_atom_site_label_1
_geom_torsion_atom_site_label_2
_geom_torsion_atom_site_label_3
_geom_torsion_atom_site_label_4
_geom_torsion_site_symmetry_4
_geom_torsion
C3 C1 C2 C3 3_666 2.0(6)
C6 C1 C2 C3 3_666 -178.3(3)
C3 C1 C2 C4 . -177.7(3)
C6 C1 C2 C4 . 1.9(5)
C2 C1 C3 C2 3_666 -2.0(6)
C6 C1 C3 C2 3_666 178.3(3)
C2 C1 C3 C5 . 176.5(3)
C6 C1 C3 C5 . -3.1(5)
C2 C1 C6 S7 . -86.0(4)
C3 C1 C6 S7 . 93.6(4)
C1 C6 S7 C8 . -178.8(2)
C6 S7 C8 N9 . -175.2(3)
C6 S7 C8 C13 . 5.8(4)
C13 C8 N9 O14 . 177.6(3)
S7 C8 N9 O14 . -1.6(4)
C13 C8 N9 C10 . -3.5(5)
S7 C8 N9 C10 . 177.3(3)
O14 N9 C10 C11 . -177.9(4)
C8 N9 C10 C11 . 3.2(6)
N9 C10 C11 C12 . -0.4(6)
C10 C11 C12 C13 . -2.1(6)
C11 C12 C13 C8 . 1.8(6)
N9 C8 C13 C12 . 1.0(6)
S7 C8 C13 C12 . -180.0(3)
